data_4348574
loop_
_publ_author_name
'Burt, Jennifer'
'Emsley, James W.'
'Levason, William'
'Reid, Gillian'
'Tinkler, Iain S.'

_publ_section_title
;
 Systematics of BX3 and BX2(+) Complexes (X = F, Cl, Br, I) with Neutral
 Diphosphine and Diarsine Ligands.
;
_journal_issue 17
_journal_name_full 'Inorganic chemistry'
_journal_page_first 8852
_journal_page_last 8864
_journal_paper_doi 10.1021/acs.inorgchem.6b01375
_journal_volume 55
_journal_year 2016
_chemical_formula_moiety 'C10 H24 B2 I6 P2'
_chemical_formula_sum 'C10 H24 B2 I6 P2'
_chemical_formula_weight 989.25
_space_group_crystal_system triclinic
_space_group_IT_number 2
_space_group_name_Hall '-P 1'
_space_group_name_H-M_alt 'P -1'
_atom_sites_solution_hydrogens geom
_atom_sites_solution_primary direct
_atom_sites_solution_secondary difmap
_audit_creation_method SHELXL-97
_cell_angle_alpha 85.694(6)
_cell_angle_beta 85.145(6)
_cell_angle_gamma 77.051(5)
_cell_formula_units_Z 4
_cell_length_a 10.7029(19)
_cell_length_b 11.820(2)
_cell_length_c 19.582(4)
_cell_measurement_reflns_used 6640
_cell_measurement_temperature 100(2)
_cell_measurement_theta_max 27.5
_cell_measurement_theta_min 2.5
_cell_volume 2401.6(8)
_computing_cell_refinement
;
CrystalClear-SM Expert 2.1 b29 (Rigaku, 2013)
;
_computing_data_collection
;
CrystalClear-SM Expert 2.1 b29 (Rigaku, 2013)
;
_computing_data_reduction
;
CrystalClear-SM Expert 2.1 b29 (Rigaku, 2013)
;
_computing_structure_refinement 'SHELXL-97 (Sheldrick, 2008)'
_computing_structure_solution 'SHELXS-97 (Sheldrick, 1997)'
_diffrn_ambient_temperature 100(2)
_diffrn_detector CCD
_diffrn_detector_area_resol_mean 28.5714
_diffrn_measured_fraction_theta_full 0.986
_diffrn_measured_fraction_theta_max 0.986
_diffrn_measurement_device
;
AFC12 (Right): Kappa 3 circle
;
_diffrn_measurement_device_type
;
Rigaku Saturn724+ (2x2 bin mode)
;
_diffrn_measurement_method 'profile data from \w-scans'
_diffrn_measurement_specimen_support Fiber
_diffrn_radiation_monochromator Confocal
_diffrn_radiation_type MoK\a
_diffrn_radiation_wavelength 0.71073
_diffrn_reflns_av_R_equivalents 0.0300
_diffrn_reflns_av_sigmaI/netI 0.0387
_diffrn_reflns_limit_h_max 13
_diffrn_reflns_limit_h_min -13
_diffrn_reflns_limit_k_max 15
_diffrn_reflns_limit_k_min -14
_diffrn_reflns_limit_l_max 23
_diffrn_reflns_limit_l_min -25
_diffrn_reflns_number 21164
_diffrn_reflns_theta_full 27.48
_diffrn_reflns_theta_max 27.48
_diffrn_reflns_theta_min 2.91
_diffrn_source 'Sealed Tube'
_diffrn_source_current 55.0
_diffrn_source_power 2.5
_diffrn_source_voltage 45.0
_exptl_absorpt_coefficient_mu 7.885
_exptl_absorpt_correction_T_max 0.6939
_exptl_absorpt_correction_T_min 0.5061
_exptl_absorpt_correction_type multi-scan
_exptl_absorpt_process_details 'CrystalClear-SM Expert 2.1 b29 (Rigaku, 2013)'
_exptl_crystal_colour colourless
_exptl_crystal_density_diffrn 2.736
_exptl_crystal_density_method 'not measured'
_exptl_crystal_description prism
_exptl_crystal_F_000 1768
_exptl_crystal_size_max 0.10
_exptl_crystal_size_mid 0.08
_exptl_crystal_size_min 0.05
_refine_diff_density_max 0.828
_refine_diff_density_min -0.863
_refine_diff_density_rms 0.132
_refine_ls_extinction_method none
_refine_ls_goodness_of_fit_ref 0.871
_refine_ls_hydrogen_treatment constr
_refine_ls_matrix_type full
_refine_ls_number_parameters 369
_refine_ls_number_reflns 10864
_refine_ls_number_restraints 0
_refine_ls_restrained_S_all 0.871
_refine_ls_R_factor_all 0.0215
_refine_ls_R_factor_gt 0.0191
_refine_ls_shift/su_max 0.011
_refine_ls_shift/su_mean 0.000
_refine_ls_structure_factor_coef Fsqd
_refine_ls_weighting_details 'calc w=1/[\s^2^(Fo^2^)+(0.0096P)^2^+0.0000P] where P=(Fo^2^+2Fc^2^)/3'
_refine_ls_weighting_scheme calc
_refine_ls_wR_factor_gt 0.0391
_refine_ls_wR_factor_ref 0.0398
_reflns_number_gt 9885
_reflns_number_total 10864
_reflns_threshold_expression >2\s(I)
_cod_data_source_file ic6b01375_si_010.cif
_cod_data_source_block 2015JEBR29
_cod_original_cell_volume 2401.6(7)
_cod_database_code 4348574

loop_
_symmetry_equiv_pos_as_xyz
'x, y, z'
'-x, -y, -z'

loop_
_atom_site_label
_atom_site_type_symbol
_atom_site_fract_x
_atom_site_fract_y
_atom_site_fract_z
_atom_site_U_iso_or_equiv
_atom_site_adp_type
_atom_site_occupancy
_atom_site_symmetry_multiplicity
_atom_site_calc_flag
_atom_site_refinement_flags
B4 B 0.6998(3) 0.7594(3) 0.45352(17) 0.0151(7) Uani 1 1 d .
B3 B 0.3021(3) 0.2443(3) 0.03902(17) 0.0146(7) Uani 1 1 d .
B2 B 0.2361(3) 0.7344(3) 0.21537(18) 0.0169(7) Uani 1 1 d .
C15 C 0.4578(3) 0.0178(3) -0.03060(14) 0.0154(6) Uani 1 1 d .
H15A H 0.4475 -0.0535 -0.0509 0.018 Uiso 1 1 calc R
H15B H 0.5032 0.0611 -0.0660 0.018 Uiso 1 1 calc R
C5 C 0.5532(3) 0.5342(3) 0.22113(15) 0.0163(6) Uani 1 1 d .
H5A H 0.5687 0.5726 0.2619 0.020 Uiso 1 1 calc R
H5B H 0.5415 0.5937 0.1825 0.020 Uiso 1 1 calc R
C3 C 0.6542(3) 0.3532(3) 0.12759(15) 0.0170(6) Uani 1 1 d .
H3A H 0.5865 0.3104 0.1436 0.020 Uiso 1 1 calc R
H3B H 0.6175 0.4148 0.0932 0.020 Uiso 1 1 calc R
C7 C 0.1638(3) 0.5199(3) 0.29042(16) 0.0191(7) Uani 1 1 d .
H7A H 0.0913 0.5707 0.3158 0.023 Uiso 1 1 calc R
H7B H 0.1340 0.5074 0.2456 0.023 Uiso 1 1 calc R
C1 C 0.8162(3) 0.4997(3) 0.16555(16) 0.0172(6) Uani 1 1 d .
H1A H 0.8965 0.4421 0.1541 0.021 Uiso 1 1 calc R
H1B H 0.7876 0.5423 0.1222 0.021 Uiso 1 1 calc R
C12 C 0.0739(3) 0.0607(3) 0.06498(17) 0.0233(7) Uani 1 1 d .
H12A H 0.0772 0.1187 0.0976 0.035 Uiso 1 1 calc R
H12B H 0.0351 -0.0005 0.0884 0.035 Uiso 1 1 calc R
H12C H 0.0221 0.0981 0.0272 0.035 Uiso 1 1 calc R
C11 C 0.2108(3) 0.0072(3) 0.03628(16) 0.0172(6) Uani 1 1 d .
H11A H 0.2058 -0.0533 0.0050 0.021 Uiso 1 1 calc R
H11B H 0.2609 -0.0320 0.0750 0.021 Uiso 1 1 calc R
C13 C 0.2334(3) 0.1518(3) -0.09255(16) 0.0198(7) Uani 1 1 d .
H13A H 0.1395 0.1819 -0.0850 0.024 Uiso 1 1 calc R
H13B H 0.2709 0.2169 -0.1132 0.024 Uiso 1 1 calc R
C14 C 0.2566(3) 0.0577(3) -0.14385(17) 0.0257(8) Uani 1 1 d .
H14A H 0.3493 0.0298 -0.1538 0.039 Uiso 1 1 calc R
H14B H 0.2165 0.0897 -0.1864 0.039 Uiso 1 1 calc R
H14C H 0.2190 -0.0071 -0.1245 0.039 Uiso 1 1 calc R
C6 C 0.4287(3) 0.4909(3) 0.23602(16) 0.0190(7) Uani 1 1 d .
H6A H 0.4462 0.4201 0.2672 0.023 Uiso 1 1 calc R
H6B H 0.4030 0.4684 0.1925 0.023 Uiso 1 1 calc R
C9 C 0.3487(3) 0.6238(3) 0.35599(15) 0.0183(6) Uani 1 1 d .
H9A H 0.4065 0.5518 0.3734 0.022 Uiso 1 1 calc R
H9B H 0.4003 0.6839 0.3471 0.022 Uiso 1 1 calc R
C2 C 0.8473(3) 0.5863(3) 0.21228(17) 0.0229(7) Uani 1 1 d .
H2A H 0.7687 0.6436 0.2247 0.034 Uiso 1 1 calc R
H2B H 0.9106 0.6262 0.1881 0.034 Uiso 1 1 calc R
H2C H 0.8825 0.5447 0.2540 0.034 Uiso 1 1 calc R
C8 C 0.1966(3) 0.4025(3) 0.33080(17) 0.0248(7) Uani 1 1 d .
H8A H 0.2621 0.3484 0.3041 0.037 Uiso 1 1 calc R
H8B H 0.1191 0.3710 0.3396 0.037 Uiso 1 1 calc R
H8C H 0.2297 0.4128 0.3745 0.037 Uiso 1 1 calc R
C4 C 0.7668(3) 0.2688(3) 0.09236(17) 0.0254(7) Uani 1 1 d .
H4A H 0.8325 0.3110 0.0739 0.038 Uiso 1 1 calc R
H4B H 0.7360 0.2343 0.0548 0.038 Uiso 1 1 calc R
H4C H 0.8039 0.2072 0.1258 0.038 Uiso 1 1 calc R
B1 B 0.7493(3) 0.3127(3) 0.27825(18) 0.0169(7) Uani 1 1 d .
C10 C 0.2441(3) 0.6638(3) 0.41228(17) 0.0310(8) Uani 1 1 d .
H10A H 0.1876 0.7367 0.3966 0.047 Uiso 1 1 calc R
H10B H 0.2837 0.6763 0.4536 0.047 Uiso 1 1 calc R
H10C H 0.1936 0.6042 0.4228 0.047 Uiso 1 1 calc R
C20 C 0.5628(3) 1.0177(3) 0.48717(16) 0.0167(6) Uani 1 1 d .
H20A H 0.5715 1.0840 0.5130 0.020 Uiso 1 1 calc R
H20B H 0.5576 1.0449 0.4382 0.020 Uiso 1 1 calc R
C16 C 0.8372(3) 0.9614(3) 0.45135(17) 0.0207(7) Uani 1 1 d .
H16A H 0.9194 0.9143 0.4671 0.025 Uiso 1 1 calc R
H16B H 0.8371 0.9512 0.4016 0.025 Uiso 1 1 calc R
C18 C 0.7321(3) 0.8723(3) 0.58607(16) 0.0215(7) Uani 1 1 d .
H18A H 0.6593 0.8407 0.6080 0.026 Uiso 1 1 calc R
H18B H 0.8108 0.8103 0.5903 0.026 Uiso 1 1 calc R
C17 C 0.8342(3) 1.0891(3) 0.46076(18) 0.0257(7) Uani 1 1 d .
H17A H 0.7541 1.1375 0.4448 0.039 Uiso 1 1 calc R
H17B H 0.9076 1.1114 0.4341 0.039 Uiso 1 1 calc R
H17C H 0.8392 1.1003 0.5095 0.039 Uiso 1 1 calc R
C19 C 0.7454(4) 0.9725(3) 0.62690(18) 0.0329(9) Uani 1 1 d .
H19A H 0.8243 0.9979 0.6105 0.049 Uiso 1 1 calc R
H19B H 0.7492 0.9471 0.6756 0.049 Uiso 1 1 calc R
H19C H 0.6712 1.0373 0.6210 0.049 Uiso 1 1 calc R
I5 I 0.384644(19) 0.842060(17) 0.205672(10) 0.01758(4) Uani 1 1 d .
I3 I 0.72959(2) 0.414173(17) 0.371204(10) 0.01938(5) Uani 1 1 d .
I4 I 0.05211(2) 0.838244(19) 0.262454(11) 0.02414(5) Uani 1 1 d .
I10 I 0.558748(18) 0.668831(17) 0.512193(10) 0.01685(4) Uani 1 1 d .
I9 I 0.458103(18) 0.321242(17) -0.016134(10) 0.01748(4) Uani 1 1 d .
I11 I 0.896715(18) 0.646086(17) 0.456659(11) 0.02058(5) Uani 1 1 d .
I8 I 0.113762(19) 0.370240(17) 0.031555(11) 0.02019(5) Uani 1 1 d .
I6 I 0.20196(2) 0.673861(19) 0.114430(10) 0.02296(5) Uani 1 1 d .
I2 I 0.95421(2) 0.221829(19) 0.255902(11) 0.02480(5) Uani 1 1 d .
I12 I 0.64191(2) 0.812026(18) 0.346981(10) 0.02069(5) Uani 1 1 d .
I7 I 0.340552(19) 0.195631(17) 0.148969(10) 0.01746(4) Uani 1 1 d .
P1 P 0.69501(7) 0.42160(7) 0.19994(4) 0.01354(15) Uani 1 1 d .
P2 P 0.29381(7) 0.59561(7) 0.27466(4) 0.01409(15) Uani 1 1 d .
P3 P 0.29872(7) 0.10720(7) -0.00957(4) 0.01322(15) Uani 1 1 d .
P4 P 0.70679(7) 0.90222(7) 0.49550(4) 0.01428(15) Uani 1 1 d .
I1 I 0.62489(2) 0.180881(17) 0.290024(10) 0.02071(5) Uani 1 1 d .

loop_
_atom_site_aniso_label
_atom_site_aniso_U_11
_atom_site_aniso_U_22
_atom_site_aniso_U_33
_atom_site_aniso_U_23
_atom_site_aniso_U_13
_atom_site_aniso_U_12
B4 0.0118(16) 0.0174(17) 0.0153(17) -0.0026(13) -0.0009(13) -0.0013(13)
B3 0.0148(16) 0.0155(17) 0.0130(16) 0.0007(13) -0.0016(13) -0.0025(13)
B2 0.0162(17) 0.0193(18) 0.0150(17) -0.0015(13) -0.0004(13) -0.0036(14)
C15 0.0123(14) 0.0185(16) 0.0136(15) -0.0023(12) -0.0006(12) 0.0004(12)
C5 0.0150(15) 0.0164(15) 0.0160(15) -0.0022(12) 0.0003(12) -0.0007(12)
C3 0.0193(15) 0.0186(16) 0.0141(15) -0.0017(12) -0.0021(12) -0.0057(12)
C7 0.0139(15) 0.0231(17) 0.0220(17) 0.0031(13) -0.0036(12) -0.0086(12)
C1 0.0159(15) 0.0166(15) 0.0198(16) -0.0007(12) 0.0002(12) -0.0056(12)
C12 0.0151(16) 0.0264(18) 0.0286(18) -0.0035(14) 0.0047(13) -0.0068(13)
C11 0.0170(15) 0.0158(15) 0.0194(16) 0.0011(12) -0.0021(12) -0.0053(12)
C13 0.0175(15) 0.0226(17) 0.0184(16) -0.0010(13) -0.0047(12) -0.0010(13)
C14 0.0292(18) 0.0300(19) 0.0185(17) -0.0067(14) -0.0083(14) -0.0035(15)
C6 0.0180(15) 0.0159(15) 0.0232(17) -0.0039(12) -0.0033(13) -0.0023(12)
C9 0.0160(15) 0.0228(16) 0.0175(16) 0.0038(12) -0.0035(12) -0.0076(12)
C2 0.0215(17) 0.0252(18) 0.0245(18) -0.0010(14) -0.0012(13) -0.0105(14)
C8 0.0265(18) 0.0236(18) 0.0266(18) 0.0036(14) -0.0071(14) -0.0103(14)
C4 0.0240(17) 0.0288(19) 0.0230(18) -0.0117(14) -0.0016(14) -0.0015(14)
B1 0.0173(17) 0.0147(17) 0.0186(18) -0.0043(13) -0.0029(14) -0.0014(13)
C10 0.0211(17) 0.051(2) 0.0199(18) -0.0098(16) -0.0019(14) -0.0031(16)
C20 0.0142(15) 0.0159(15) 0.0190(16) -0.0019(12) -0.0010(12) -0.0011(12)
C16 0.0142(15) 0.0217(17) 0.0253(17) -0.0008(13) 0.0018(13) -0.0037(13)
C18 0.0250(17) 0.0213(17) 0.0181(16) 0.0002(13) -0.0056(13) -0.0036(13)
C17 0.0222(17) 0.0249(18) 0.033(2) 0.0000(14) -0.0032(14) -0.0106(14)
C19 0.046(2) 0.0276(19) 0.0243(19) -0.0090(15) -0.0121(17) -0.0006(17)
I5 0.02136(10) 0.01677(10) 0.01591(10) 0.00078(7) -0.00284(8) -0.00688(8)
I3 0.02704(11) 0.01910(10) 0.01329(10) -0.00299(8) -0.00122(8) -0.00719(8)
I4 0.01807(10) 0.02367(11) 0.02668(12) -0.00158(9) -0.00106(8) 0.00370(8)
I10 0.01482(9) 0.01660(10) 0.01928(10) 0.00064(8) -0.00117(8) -0.00430(7)
I9 0.01723(10) 0.02010(10) 0.01625(10) 0.00118(8) -0.00126(8) -0.00721(8)
I11 0.01353(10) 0.01895(10) 0.02732(11) -0.00386(8) -0.00005(8) 0.00085(8)
I8 0.01598(10) 0.01754(10) 0.02346(11) -0.00055(8) 0.00082(8) 0.00290(8)
I6 0.02672(11) 0.03219(12) 0.01401(10) -0.00186(8) -0.00222(8) -0.01451(9)
I2 0.01836(10) 0.02821(12) 0.02409(11) -0.00384(9) -0.00455(8) 0.00469(9)
I12 0.02563(11) 0.02248(11) 0.01459(10) -0.00116(8) -0.00377(8) -0.00570(8)
I7 0.02053(10) 0.01919(10) 0.01283(9) -0.00150(7) -0.00126(8) -0.00452(8)
P1 0.0129(4) 0.0142(4) 0.0132(4) -0.0021(3) -0.0002(3) -0.0022(3)
P2 0.0117(4) 0.0145(4) 0.0158(4) -0.0004(3) -0.0007(3) -0.0028(3)
P3 0.0116(4) 0.0144(4) 0.0132(4) -0.0011(3) -0.0023(3) -0.0013(3)
P4 0.0119(4) 0.0150(4) 0.0156(4) -0.0015(3) -0.0016(3) -0.0018(3)
I1 0.02823(11) 0.01777(10) 0.01840(10) 0.00065(8) -0.00382(8) -0.00957(8)

loop_
_atom_type_symbol
_atom_type_description
_atom_type_scat_dispersion_real
_atom_type_scat_dispersion_imag
_atom_type_scat_source
C C 0.0033 0.0016 'International Tables Vol C Tables 4.2.6.8 and 6.1.1.4'
H H 0.0000 0.0000 'International Tables Vol C Tables 4.2.6.8 and 6.1.1.4'
B B 0.0013 0.0007 'International Tables Vol C Tables 4.2.6.8 and 6.1.1.4'
P P 0.1023 0.0942 'International Tables Vol C Tables 4.2.6.8 and 6.1.1.4'
I I -0.4742 1.8119 'International Tables Vol C Tables 4.2.6.8 and 6.1.1.4'

loop_
_geom_angle_atom_site_label_1
_geom_angle_atom_site_label_2
_geom_angle_atom_site_label_3
_geom_angle
_geom_angle_site_symmetry_1
P4 B4 I12 106.25(15) .
P4 B4 I11 106.08(14) .
I12 B4 I11 113.06(15) .
P4 B4 I10 111.29(16) .
I12 B4 I10 110.69(14) .
I11 B4 I10 109.36(14) .
P3 B3 I8 108.88(15) .
P3 B3 I7 110.65(15) .
I8 B3 I7 110.31(14) .
P3 B3 I9 105.76(15) .
I8 B3 I9 109.62(14) .
I7 B3 I9 111.50(14) .
P2 B2 I5 109.49(15) .
P2 B2 I6 106.92(16) .
I5 B2 I6 112.51(15) .
P2 B2 I4 108.93(16) .
I5 B2 I4 109.14(15) .
I6 B2 I4 109.78(14) .
C15 C15 P3 114.8(3) 2_655
C15 C15 H15A 108.6 2_655
P3 C15 H15A 108.6 .
C15 C15 H15B 108.6 2_655
P3 C15 H15B 108.6 .
H15A C15 H15B 107.6 .
C6 C5 P1 114.7(2) .
C6 C5 H5A 108.6 .
P1 C5 H5A 108.6 .
C6 C5 H5B 108.6 .
P1 C5 H5B 108.6 .
H5A C5 H5B 107.6 .
C4 C3 P1 114.8(2) .
C4 C3 H3A 108.6 .
P1 C3 H3A 108.6 .
C4 C3 H3B 108.6 .
P1 C3 H3B 108.6 .
H3A C3 H3B 107.5 .
C8 C7 P2 115.5(2) .
C8 C7 H7A 108.4 .
P2 C7 H7A 108.4 .
C8 C7 H7B 108.4 .
P2 C7 H7B 108.4 .
H7A C7 H7B 107.5 .
C2 C1 P1 116.1(2) .
C2 C1 H1A 108.3 .
P1 C1 H1A 108.3 .
C2 C1 H1B 108.3 .
P1 C1 H1B 108.3 .
H1A C1 H1B 107.4 .
C11 C12 H12A 109.5 .
C11 C12 H12B 109.5 .
H12A C12 H12B 109.5 .
C11 C12 H12C 109.5 .
H12A C12 H12C 109.5 .
H12B C12 H12C 109.5 .
C12 C11 P3 116.1(2) .
C12 C11 H11A 108.3 .
P3 C11 H11A 108.3 .
C12 C11 H11B 108.3 .
P3 C11 H11B 108.3 .
H11A C11 H11B 107.4 .
C14 C13 P3 115.6(2) .
C14 C13 H13A 108.4 .
P3 C13 H13A 108.4 .
C14 C13 H13B 108.4 .
P3 C13 H13B 108.4 .
H13A C13 H13B 107.4 .
C13 C14 H14A 109.5 .
C13 C14 H14B 109.5 .
H14A C14 H14B 109.5 .
C13 C14 H14C 109.5 .
H14A C14 H14C 109.5 .
H14B C14 H14C 109.5 .
C5 C6 P2 115.0(2) .
C5 C6 H6A 108.5 .
P2 C6 H6A 108.5 .
C5 C6 H6B 108.5 .
P2 C6 H6B 108.5 .
H6A C6 H6B 107.5 .
C10 C9 P2 116.1(2) .
C10 C9 H9A 108.3 .
P2 C9 H9A 108.3 .
C10 C9 H9B 108.3 .
P2 C9 H9B 108.3 .
H9A C9 H9B 107.4 .
C1 C2 H2A 109.5 .
C1 C2 H2B 109.5 .
H2A C2 H2B 109.5 .
C1 C2 H2C 109.5 .
H2A C2 H2C 109.5 .
H2B C2 H2C 109.5 .
C7 C8 H8A 109.5 .
C7 C8 H8B 109.5 .
H8A C8 H8B 109.5 .
C7 C8 H8C 109.5 .
H8A C8 H8C 109.5 .
H8B C8 H8C 109.5 .
C3 C4 H4A 109.5 .
C3 C4 H4B 109.5 .
H4A C4 H4B 109.5 .
C3 C4 H4C 109.5 .
H4A C4 H4C 109.5 .
H4B C4 H4C 109.5 .
P1 B1 I3 108.21(15) .
P1 B1 I2 108.48(17) .
I3 B1 I2 110.55(14) .
P1 B1 I1 108.49(15) .
I3 B1 I1 111.72(16) .
I2 B1 I1 109.31(14) .
C9 C10 H10A 109.5 .
C9 C10 H10B 109.5 .
H10A C10 H10B 109.5 .
C9 C10 H10C 109.5 .
H10A C10 H10C 109.5 .
H10B C10 H10C 109.5 .
C20 C20 P4 114.6(3) 2_676
C20 C20 H20A 108.6 2_676
P4 C20 H20A 108.6 .
C20 C20 H20B 108.6 2_676
P4 C20 H20B 108.6 .
H20A C20 H20B 107.6 .
C17 C16 P4 116.8(2) .
C17 C16 H16A 108.1 .
P4 C16 H16A 108.1 .
C17 C16 H16B 108.1 .
P4 C16 H16B 108.1 .
H16A C16 H16B 107.3 .
C19 C18 P4 117.6(2) .
C19 C18 H18A 107.9 .
P4 C18 H18A 107.9 .
C19 C18 H18B 107.9 .
P4 C18 H18B 107.9 .
H18A C18 H18B 107.2 .
C16 C17 H17A 109.5 .
C16 C17 H17B 109.5 .
H17A C17 H17B 109.5 .
C16 C17 H17C 109.5 .
H17A C17 H17C 109.5 .
H17B C17 H17C 109.5 .
C18 C19 H19A 109.5 .
C18 C19 H19B 109.5 .
H19A C19 H19B 109.5 .
C18 C19 H19C 109.5 .
H19A C19 H19C 109.5 .
H19B C19 H19C 109.5 .
C1 P1 C3 105.40(14) .
C1 P1 C5 104.98(14) .
C3 P1 C5 105.03(13) .
C1 P1 B1 113.40(14) .
C3 P1 B1 113.95(14) .
C5 P1 B1 113.20(15) .
C7 P2 C9 109.82(15) .
C7 P2 C6 105.58(15) .
C9 P2 C6 104.50(14) .
C7 P2 B2 108.48(14) .
C9 P2 B2 114.42(15) .
C6 P2 B2 113.63(15) .
C11 P3 C13 109.40(15) .
C11 P3 C15 104.43(14) .
C13 P3 C15 104.14(14) .
C11 P3 B3 115.04(15) .
C13 P3 B3 109.58(14) .
C15 P3 B3 113.60(14) .
C18 P4 C16 110.61(15) .
C18 P4 C20 108.20(15) .
C16 P4 C20 105.20(14) .
C18 P4 B4 110.02(15) .
C16 P4 B4 108.68(15) .
C20 P4 B4 114.04(14) .

loop_
_geom_bond_atom_site_label_1
_geom_bond_atom_site_label_2
_geom_bond_distance
_geom_bond_site_symmetry_2
B4 P4 1.951(3) .
B4 I12 2.230(3) .
B4 I11 2.232(3) .
B4 I10 2.234(4) .
B3 P3 1.949(3) .
B3 I8 2.230(3) .
B3 I7 2.235(3) .
B3 I9 2.238(3) .
B2 P2 1.950(4) .
B2 I5 2.236(4) .
B2 I6 2.237(3) .
B2 I4 2.239(3) .
C15 C15 1.538(5) 2_655
C15 P3 1.823(3) .
C15 H15A 0.9900 .
C15 H15B 0.9900 .
C5 C6 1.530(4) .
C5 P1 1.822(3) .
C5 H5A 0.9900 .
C5 H5B 0.9900 .
C3 C4 1.532(4) .
C3 P1 1.813(3) .
C3 H3A 0.9900 .
C3 H3B 0.9900 .
C7 C8 1.529(4) .
C7 P2 1.810(3) .
C7 H7A 0.9900 .
C7 H7B 0.9900 .
C1 C2 1.530(4) .
C1 P1 1.812(3) .
C1 H1A 0.9900 .
C1 H1B 0.9900 .
C12 C11 1.537(4) .
C12 H12A 0.9800 .
C12 H12B 0.9800 .
C12 H12C 0.9800 .
C11 P3 1.812(3) .
C11 H11A 0.9900 .
C11 H11B 0.9900 .
C13 C14 1.520(4) .
C13 P3 1.818(3) .
C13 H13A 0.9900 .
C13 H13B 0.9900 .
C14 H14A 0.9800 .
C14 H14B 0.9800 .
C14 H14C 0.9800 .
C6 P2 1.829(3) .
C6 H6A 0.9900 .
C6 H6B 0.9900 .
C9 C10 1.525(4) .
C9 P2 1.822(3) .
C9 H9A 0.9900 .
C9 H9B 0.9900 .
C2 H2A 0.9800 .
C2 H2B 0.9800 .
C2 H2C 0.9800 .
C8 H8A 0.9800 .
C8 H8B 0.9800 .
C8 H8C 0.9800 .
C4 H4A 0.9800 .
C4 H4B 0.9800 .
C4 H4C 0.9800 .
B1 P1 1.966(4) .
B1 I3 2.224(3) .
B1 I2 2.238(3) .
B1 I1 2.253(4) .
C10 H10A 0.9800 .
C10 H10B 0.9800 .
C10 H10C 0.9800 .
C20 C20 1.530(6) 2_676
C20 P4 1.825(3) .
C20 H20A 0.9900 .
C20 H20B 0.9900 .
C16 C17 1.527(4) .
C16 P4 1.824(3) .
C16 H16A 0.9900 .
C16 H16B 0.9900 .
C18 C19 1.516(4) .
C18 P4 1.813(3) .
C18 H18A 0.9900 .
C18 H18B 0.9900 .
C17 H17A 0.9800 .
C17 H17B 0.9800 .
C17 H17C 0.9800 .
C19 H19A 0.9800 .
C19 H19B 0.9800 .
C19 H19C 0.9800 .

loop_
_geom_torsion_atom_site_label_1
_geom_torsion_atom_site_label_2
_geom_torsion_atom_site_label_3
_geom_torsion_atom_site_label_4
_geom_torsion
_geom_torsion_site_symmetry_1
P1 C5 C6 P2 167.63(16) .
C2 C1 P1 C3 167.4(2) .
C2 C1 P1 C5 56.8(3) .
C2 C1 P1 B1 -67.3(3) .
C4 C3 P1 C1 59.4(3) .
C4 C3 P1 C5 170.0(2) .
C4 C3 P1 B1 -65.5(3) .
C6 C5 P1 C1 166.8(2) .
C6 C5 P1 C3 56.0(2) .
C6 C5 P1 B1 -69.0(3) .
I3 B1 P1 C1 78.66(18) .
I2 B1 P1 C1 -41.30(19) .
I1 B1 P1 C1 -159.95(14) .
I3 B1 P1 C3 -160.75(14) .
I2 B1 P1 C3 79.29(18) .
I1 B1 P1 C3 -39.4(2) .
I3 B1 P1 C5 -40.8(2) .
I2 B1 P1 C5 -160.77(13) .
I1 B1 P1 C5 80.58(18) .
C8 C7 P2 C9 -59.7(3) .
C8 C7 P2 C6 52.4(3) .
C8 C7 P2 B2 174.6(2) .
C10 C9 P2 C7 -41.7(3) .
C10 C9 P2 C6 -154.5(3) .
C10 C9 P2 B2 80.6(3) .
C5 C6 P2 C7 -177.2(2) .
C5 C6 P2 C9 -61.4(2) .
C5 C6 P2 B2 64.0(3) .
I5 B2 P2 C7 172.80(15) .
I6 B2 P2 C7 -65.06(18) .
I4 B2 P2 C7 53.51(19) .
I5 B2 P2 C9 49.8(2) .
I6 B2 P2 C9 171.96(14) .
I4 B2 P2 C9 -69.47(19) .
I5 B2 P2 C6 -70.11(18) .
I6 B2 P2 C6 52.03(19) .
I4 B2 P2 C6 170.60(13) .
C12 C11 P3 C13 -72.9(3) .
C12 C11 P3 C15 176.1(2) .
C12 C11 P3 B3 50.9(3) .
C14 C13 P3 C11 -68.5(3) .
C14 C13 P3 C15 42.6(3) .
C14 C13 P3 B3 164.5(2) .
C15 C15 P3 C11 -73.3(3) 2_655
C15 C15 P3 C13 171.9(3) 2_655
C15 C15 P3 B3 52.8(3) 2_655
I8 B3 P3 C11 -77.47(18) .
I7 B3 P3 C11 43.9(2) .
I9 B3 P3 C11 164.80(12) .
I8 B3 P3 C13 46.3(2) .
I7 B3 P3 C13 167.64(15) .
I9 B3 P3 C13 -71.47(17) .
I8 B3 P3 C15 162.25(13) .
I7 B3 P3 C15 -76.36(18) .
I9 B3 P3 C15 44.52(18) .
C19 C18 P4 C16 57.6(3) .
C19 C18 P4 C20 -57.1(3) .
C19 C18 P4 B4 177.7(3) .
C17 C16 P4 C18 -77.2(3) .
C17 C16 P4 C20 39.5(3) .
C17 C16 P4 B4 162.0(2) .
C20 C20 P4 C18 -69.0(3) 2_676
C20 C20 P4 C16 172.7(3) 2_676
C20 C20 P4 B4 53.7(3) 2_676
I12 B4 P4 C18 172.41(14) .
I11 B4 P4 C18 -67.02(19) .
I10 B4 P4 C18 51.84(19) .
I12 B4 P4 C16 -66.34(17) .
I11 B4 P4 C16 54.23(18) .
I10 B4 P4 C16 173.08(14) .
I12 B4 P4 C20 50.65(19) .
I11 B4 P4 C20 171.22(13) .
I10 B4 P4 C20 -69.93(18) .
